data_2215232
loop_
_publ_author_name
'Sparkes, Hazel A.'
'Howard, Judith A. K.'

_publ_section_title
;
 Coumarin-3-carboxylic acid: a second <i>P</i>2~1~/<i>c</i>
 modification
;
_journal_coeditor_code NG2309
_journal_issue 9
_journal_name_full 'Acta Crystallographica Section E'
_journal_page_first o3894
_journal_paper_doi 10.1107/S1600536807040834
_journal_volume 63
_journal_year 2007
_chemical_formula_iupac 'C10 H6 O4'
_chemical_formula_moiety 'C10 H6 O4'
_chemical_formula_sum 'C10 H6 O4'
_chemical_formula_weight 190.15
_chemical_name_common
;
Coumarin-3-carboxylic acid
;
_chemical_name_systematic
;
2-oxo-2H-1-benzopyran-3-carboxylic acid
;
_space_group_IT_number 14
_symmetry_cell_setting monoclinic
_symmetry_space_group_name_Hall '-P 2ybc'
_symmetry_space_group_name_H-M 'P 1 21/c 1'
_atom_sites_solution_hydrogens geom
_atom_sites_solution_primary direct
_atom_sites_solution_secondary difmap
_audit_creation_method SHELXL-97
_cell_angle_alpha 90.00
_cell_angle_beta 118.785(2)
_cell_angle_gamma 90.00
_cell_formula_units_Z 4
_cell_length_a 9.8733(7)
_cell_length_b 9.4382(7)
_cell_length_c 9.7356(6)
_cell_measurement_reflns_used 1039
_cell_measurement_temperature 120(2)
_cell_measurement_theta_max 26.259
_cell_measurement_theta_min 2.354
_cell_volume 795.12(10)
_computing_cell_refinement 'SAINT (Bruker, 1998)'
_computing_data_collection 'SMART (Bruker, 1998)'
_computing_data_reduction 'SAINT (Bruker, 1998)'
_computing_molecular_graphics 'ORTEP-3 for Windows (Farrugia, 1997)'
_computing_publication_material 'WinGX (Farrugia, 1999)'
_computing_structure_refinement 'SHELXL97 (Sheldrick, 1997)'
_computing_structure_solution 'SHELXS97 (Sheldrick, 1997)'
_diffrn_ambient_temperature 120(2)
_diffrn_detector_area_resol_mean 8
_diffrn_measured_fraction_theta_full 0.992
_diffrn_measured_fraction_theta_max 0.992
_diffrn_measurement_device_type 'Bruker SMART 6K CCD detector'
_diffrn_measurement_method \w
_diffrn_radiation_monochromator graphite
_diffrn_radiation_source 'fine-focus sealed tube'
_diffrn_radiation_type MoK\a
_diffrn_radiation_wavelength 0.71073
_diffrn_reflns_av_R_equivalents 0.0391
_diffrn_reflns_av_sigmaI/netI 0.0410
_diffrn_reflns_limit_h_max 12
_diffrn_reflns_limit_h_min -12
_diffrn_reflns_limit_k_max 11
_diffrn_reflns_limit_k_min -11
_diffrn_reflns_limit_l_max 11
_diffrn_reflns_limit_l_min -12
_diffrn_reflns_number 5128
_diffrn_reflns_theta_full 26.34
_diffrn_reflns_theta_max 26.34
_diffrn_reflns_theta_min 4.19
_exptl_absorpt_coefficient_mu 0.125
_exptl_absorpt_correction_type none
_exptl_crystal_colour colourless
_exptl_crystal_density_diffrn 1.588
_exptl_crystal_density_method 'not measured'
_exptl_crystal_description plate
_exptl_crystal_F_000 392
_exptl_crystal_size_max 0.17
_exptl_crystal_size_mid 0.16
_exptl_crystal_size_min 0.04
_refine_diff_density_max 0.188
_refine_diff_density_min -0.214
_refine_ls_extinction_method none
_refine_ls_goodness_of_fit_ref 0.987
_refine_ls_hydrogen_treatment constr
_refine_ls_matrix_type full
_refine_ls_number_parameters 127
_refine_ls_number_reflns 1604
_refine_ls_number_restraints 0
_refine_ls_restrained_S_all 0.987
_refine_ls_R_factor_all 0.0753
_refine_ls_R_factor_gt 0.0406
_refine_ls_shift/su_max 0.001
_refine_ls_shift/su_mean 0.000
_refine_ls_structure_factor_coef Fsqd
_refine_ls_weighting_details 'calc w=1/[\s^2^(Fo^2^)+(0.0615P)^2^] where P=(Fo^2^+2Fc^2^)/3'
_refine_ls_weighting_scheme calc
_refine_ls_wR_factor_gt 0.0957
_refine_ls_wR_factor_ref 0.1112
_reflns_number_gt 1048
_reflns_number_total 1604
_reflns_threshold_expression I>2\s(I)
_cod_data_source_file ng2309.cif
_cod_data_source_block I
_cod_original_sg_symbol_H-M 'P 21/c'
_cod_database_code 2215232
_cod_database_fobs_code 2215232

loop_
_symmetry_equiv_pos_as_xyz
'x, y, z'
'-x, y+1/2, -z+1/2'
'-x, -y, -z'
'x, -y-1/2, z-1/2'

loop_
_atom_site_type_symbol
_atom_site_label
_atom_site_fract_x
_atom_site_fract_y
_atom_site_fract_z
_atom_site_U_iso_or_equiv
_atom_site_adp_type
_atom_site_calc_flag
_atom_site_refinement_flags
_atom_site_occupancy
O O1 0.84754(15) 0.31858(13) 0.55156(15) 0.0262(4) Uani d . 1
O O2 0.80372(17) 0.09130(14) 0.50285(17) 0.0373(4) Uani d . 1
O O3 0.61410(15) 0.00992(14) 0.20082(17) 0.0310(4) Uani d . 1
H H3A 0.5633 -0.0405 0.1211 0.037 Uiso calc PR 0.50
O O4 0.52464(15) 0.18083(14) 0.01970(16) 0.0299(4) Uani d . 1
H H4A 0.4841 0.1108 -0.0393 0.036 Uiso calc PR 0.50
C C1 0.8303(2) 0.45875(19) 0.5069(2) 0.0240(4) Uani d . 1
C C2 0.9047(2) 0.5584(2) 0.6240(2) 0.0264(5) Uani d . 1
H H2 0.9648 0.5306 0.7304 0.032 Uiso calc R 1
C C3 0.8890(2) 0.6988(2) 0.5815(2) 0.0286(5) Uani d . 1
H H3 0.9388 0.7687 0.6604 0.034 Uiso calc R 1
C C4 0.8017(2) 0.7415(2) 0.4254(3) 0.0298(5) Uani d . 1
H H4 0.7932 0.8391 0.3986 0.036 Uiso calc R 1
C C5 0.7282(2) 0.6407(2) 0.3108(3) 0.0280(5) Uani d . 1
H H5 0.6687 0.6688 0.2044 0.034 Uiso calc R 1
C C6 0.7408(2) 0.4964(2) 0.3505(2) 0.0226(4) Uani d . 1
C C7 0.6668(2) 0.38576(19) 0.2395(2) 0.0237(5) Uani d . 1
H H7 0.6047 0.4096 0.1321 0.028 Uiso calc R 1
C C8 0.6823(2) 0.2480(2) 0.2821(2) 0.0225(5) Uani d . 1
C C9 0.7781(2) 0.2081(2) 0.4468(2) 0.0253(5) Uani d . 1
C C10 0.6020(2) 0.1388(2) 0.1607(2) 0.0242(5) Uani d . 1

loop_
_atom_site_aniso_label
_atom_site_aniso_U_11
_atom_site_aniso_U_22
_atom_site_aniso_U_33
_atom_site_aniso_U_12
_atom_site_aniso_U_13
_atom_site_aniso_U_23
O1 0.0305(7) 0.0232(8) 0.0180(7) -0.0008(6) 0.0062(6) -0.0007(6)
O2 0.0499(10) 0.0247(8) 0.0248(8) 0.0020(7) 0.0081(7) 0.0021(7)
O3 0.0339(8) 0.0240(7) 0.0257(8) -0.0016(6) 0.0068(6) -0.0017(6)
O4 0.0314(8) 0.0306(8) 0.0183(8) -0.0027(6) 0.0046(6) -0.0014(6)
C1 0.0239(10) 0.0230(10) 0.0238(11) 0.0005(8) 0.0103(8) 0.0006(9)
C2 0.0252(10) 0.0307(11) 0.0188(11) -0.0007(8) 0.0070(8) -0.0019(9)
C3 0.0285(11) 0.0284(11) 0.0265(12) -0.0040(9) 0.0113(9) -0.0067(9)
C4 0.0304(11) 0.0258(11) 0.0298(12) -0.0006(8) 0.0119(9) -0.0005(9)
C5 0.0278(11) 0.0279(11) 0.0237(11) -0.0003(8) 0.0086(9) 0.0003(9)
C6 0.0222(10) 0.0235(10) 0.0188(10) -0.0002(8) 0.0072(8) -0.0007(8)
C7 0.0228(10) 0.0282(11) 0.0166(10) 0.0018(8) 0.0065(8) 0.0007(8)
C8 0.0236(10) 0.0244(10) 0.0183(11) -0.0009(7) 0.0091(8) -0.0018(8)
C9 0.0273(11) 0.0243(11) 0.0205(11) -0.0010(8) 0.0083(8) -0.0036(9)
C10 0.0211(10) 0.0287(11) 0.0217(11) -0.0001(8) 0.0094(8) -0.0005(9)

loop_
_atom_type_symbol
_atom_type_description
_atom_type_scat_dispersion_real
_atom_type_scat_dispersion_imag
_atom_type_scat_source
C C 0.0033 0.0016 'International Tables Vol C Tables 4.2.6.8 and 6.1.1.4'
H H 0.0000 0.0000 'International Tables Vol C Tables 4.2.6.8 and 6.1.1.4'
O O 0.0106 0.0060 'International Tables Vol C Tables 4.2.6.8 and 6.1.1.4'

loop_
_geom_angle_atom_site_label_1
_geom_angle_atom_site_label_2
_geom_angle_atom_site_label_3
_geom_angle
C1 O1 C9 123.23(15)
C10 O3 H3A 109.5
C10 O4 H4A 109.5
O1 C1 C2 117.19(17)
O1 C1 C6 120.57(16)
C2 C1 C6 122.24(18)
C3 C2 C1 117.99(19)
C3 C2 H2 121.0
C1 C2 H2 121.0
C2 C3 C4 121.75(19)
C2 C3 H3 119.1
C4 C3 H3 119.1
C5 C4 C3 119.32(19)
C5 C4 H4 120.3
C3 C4 H4 120.3
C4 C5 C6 120.3(2)
C4 C5 H5 119.8
C6 C5 H5 119.8
C1 C6 C5 118.37(18)
C1 C6 C7 117.81(17)
C5 C6 C7 123.82(18)
C8 C7 C6 122.10(18)
C8 C7 H7 118.9
C6 C7 H7 118.9
C7 C8 C9 120.09(18)
C7 C8 C10 119.17(18)
C9 C8 C10 120.74(17)
O2 C9 O1 115.75(18)
O2 C9 C8 128.05(18)
O1 C9 C8 116.20(17)
O3 C10 O4 123.52(18)
O3 C10 C8 119.23(18)
O4 C10 C8 117.25(17)

loop_
_geom_bond_atom_site_label_1
_geom_bond_atom_site_label_2
_geom_bond_distance
O1 C1 1.377(2)
O1 C9 1.387(2)
O2 C9 1.202(2)
O3 C10 1.265(2)
O3 H3A 0.8400
O4 C10 1.271(2)
O4 H4A 0.8400
C1 C2 1.384(3)
C1 C6 1.390(3)
C2 C3 1.375(3)
C2 H2 0.9500
C3 C4 1.398(3)
C3 H3 0.9500
C4 C5 1.377(3)
C4 H4 0.9500
C5 C6 1.404(3)
C5 H5 0.9500
C6 C7 1.426(3)
C7 C8 1.351(3)
C7 H7 0.9500
C8 C9 1.465(3)
C8 C10 1.479(3)

loop_
_geom_hbond_atom_site_label_D
_geom_hbond_atom_site_label_H
_geom_hbond_atom_site_label_A
_geom_hbond_site_symmetry_A
_geom_hbond_distance_DH
_geom_hbond_distance_HA
_geom_hbond_distance_DA
_geom_hbond_angle_DHA
O3 H3A O4 3_655 0.84 1.80 2.6258(19) 167.1
O4 H4A O3 3_655 0.84 1.80 2.6258(18) 166.9
C2 H2 O2 2_756 0.95 2.57 3.393(2) 145.7
C4 H4 O2 1_565 0.95 2.57 3.384(3) 143.9
C4 H4 O3 1_565 0.95 2.48 3.275(3) 141.2
C5 H5 O4 3_665 0.95 2.53 3.419(2) 155.5
